data_1527199
loop_
_publ_author_name
'Buerger, M.J.'
'Venkatakrishnan, V.'

_publ_section_title
;
 Crystals with the Warwickite structure
;
_journal_name_full 'Materials Research Bulletin'
_journal_page_first 1201
_journal_page_last 1208
_journal_volume 7
_journal_year 1972
_chemical_formula_sum 'Be O4 Y2'
_chemical_name_systematic 'Y2 O Be O3'
_space_group_IT_number 62
_symmetry_space_group_name_Hall '-P 2c 2n'
_symmetry_space_group_name_H-M 'P n a m'
_cell_angle_alpha 90
_cell_angle_beta 90
_cell_angle_gamma 90
_cell_formula_units_Z 4
_cell_length_a 10.4
_cell_length_b 9.8989
_cell_length_c 3.5315
_cell_volume 363.563
_citation_journal_id_ASTM MRBUAC
_cod_data_source_file Buerger_MRBUAC_1972_1271.cif
_cod_data_source_block Be1O4Y2
_cod_original_cell_volume 363.5628
_cod_original_sg_symbol_Hall '-P 2ac 2n (-x,z,y)'
_cod_original_formula_sum 'Be1 O4 Y2'
_cod_database_code 1527199

loop_
_symmetry_equiv_pos_as_xyz
x,y,z
-x+1/2,y+1/2,-z
x+1/2,-y+1/2,-z+1/2
-x,-y,z+1/2
-x,-y,-z
x-1/2,-y-1/2,z
-x-1/2,y-1/2,z-1/2
x,y,-z-1/2

loop_
_atom_site_label
_atom_site_type_symbol
_atom_site_fract_x
_atom_site_fract_y
_atom_site_fract_z
_atom_site_occupancy
_atom_site_U_iso_or_equiv
Be1 Be+2 0.30631 0.87329 0.25 1 0.0
Y2 Y+3 0.40972 0.17664 0.25 1 0.0
Y1 Y+3 0.38262 0.58626 0.25 1 0.0
O2 O-2 0.22301 0.74361 0.25 1 0.0
O4 O-2 0.48703 0.38482 0.25 1 0.0
O3 O-2 0.25044 0.01841 0.25 1 0.0
O1 O-2 0.48547 0.85344 0.25 1 0.0
